data_1554546
loop_
_publ_author_name
'Liu, Xiong-Li'
'Yue, Jing'
'Chen, Shuang'
'Liu, Huan-Huan'
'Yang, Kai-Mo'
'Feng, Ting-Ting'
'Zhou, Ying'

_publ_section_title
;
 Thermal-mediated catalyst-free heterolytic cleavage of 3-halooxindoles:
 rapid access to 3-functionalized-2-oxindoles
;
_journal_issue 2
_journal_name_full 'Organic Chemistry Frontiers'
_journal_page_first 256
_journal_paper_doi 10.1039/C8QO01222A
_journal_volume 6
_journal_year 2019
_chemical_formula_moiety 'C24 H19 Br N2 O'
_chemical_formula_sum 'C24 H19 Br N2 O'
_chemical_formula_weight 431.32
_space_group_crystal_system monoclinic
_space_group_IT_number 14
_space_group_name_Hall '-P 2ybc'
_space_group_name_H-M_alt 'P 1 21/c 1'
_atom_sites_solution_hydrogens geom
_atom_sites_solution_primary direct
_atom_sites_solution_secondary difmap
_audit_creation_method SHELXL-2014/7
_audit_update_record
;
2018-11-04 deposited with the CCDC.
2018-12-05 downloaded from the CCDC.
;
_cell_angle_alpha 90
_cell_angle_beta 113.1810(10)
_cell_angle_gamma 90
_cell_formula_units_Z 4
_cell_length_a 13.0718(11)
_cell_length_b 15.5471(13)
_cell_length_c 10.5005(9)
_cell_measurement_reflns_used 4245
_cell_measurement_temperature 100(2)
_cell_measurement_theta_max 28.36
_cell_measurement_theta_min 2.62
_cell_volume 1961.7(3)
_computing_cell_refinement 'Bruker SAINT'
_computing_data_collection 'Bruker APEX2'
_computing_data_reduction 'Bruker SAINT'
_computing_molecular_graphics 'Bruker SHELXTL'
_computing_publication_material 'Bruker SHELXTL'
_computing_structure_refinement 'SHELXL-2014 (Sheldrick 2014)'
_computing_structure_solution 'SHELXS-97 (Sheldrick 2008)'
_diffrn_ambient_temperature 100(2)
_diffrn_measured_fraction_theta_full 0.998
_diffrn_measured_fraction_theta_max 0.929
_diffrn_measurement_device_type 'Bruker APEX-II CCD'
_diffrn_measurement_method '\f and \w scans'
_diffrn_radiation_type MoK\a
_diffrn_radiation_wavelength 0.71073
_diffrn_reflns_av_R_equivalents 0.0513
_diffrn_reflns_av_unetI/netI 0.0549
_diffrn_reflns_Laue_measured_fraction_full 0.998
_diffrn_reflns_Laue_measured_fraction_max 0.929
_diffrn_reflns_limit_h_max 18
_diffrn_reflns_limit_h_min -18
_diffrn_reflns_limit_k_max 22
_diffrn_reflns_limit_k_min -21
_diffrn_reflns_limit_l_max 15
_diffrn_reflns_limit_l_min -15
_diffrn_reflns_number 21919
_diffrn_reflns_point_group_measured_fraction_full 0.998
_diffrn_reflns_point_group_measured_fraction_max 0.929
_diffrn_reflns_theta_full 25.242
_diffrn_reflns_theta_max 31.093
_diffrn_reflns_theta_min 1.695
_diffrn_source 'fine-focus sealed tube'
_exptl_absorpt_coefficient_mu 2.112
_exptl_absorpt_correction_type multi-scan
_exptl_absorpt_process_details sadabs
_exptl_crystal_colour colourless
_exptl_crystal_density_diffrn 1.460
_exptl_crystal_description plate
_exptl_crystal_F_000 880
_exptl_crystal_size_max 0.360
_exptl_crystal_size_mid 0.320
_exptl_crystal_size_min 0.060
_exptl_transmission_factor_max 0.3375
_exptl_transmission_factor_min 0.2399
_refine_diff_density_max 0.792
_refine_diff_density_min -0.734
_refine_diff_density_rms 0.083
_refine_ls_extinction_method none
_refine_ls_goodness_of_fit_ref 1.005
_refine_ls_hydrogen_treatment constr
_refine_ls_matrix_type full
_refine_ls_number_parameters 254
_refine_ls_number_reflns 5867
_refine_ls_number_restraints 0
_refine_ls_restrained_S_all 1.005
_refine_ls_R_factor_all 0.0703
_refine_ls_R_factor_gt 0.0430
_refine_ls_shift/su_max 0.000
_refine_ls_shift/su_mean 0.000
_refine_ls_structure_factor_coef Fsqd
_refine_ls_weighting_details 'w=1/[\s^2^(Fo^2^)+(0.0290P)^2^+2.0675P] where P=(Fo^2^+2Fc^2^)/3'
_refine_ls_weighting_scheme calc
_refine_ls_wR_factor_gt 0.0855
_refine_ls_wR_factor_ref 0.0951
_reflns_Friedel_coverage 0.000
_reflns_number_gt 4239
_reflns_number_total 5867
_reflns_threshold_expression 'I > 2\s(I)'
_cod_data_source_file c8qo01222a2.cif
_cod_data_source_block mo_gd_lxl34_0m
_cod_original_sg_symbol_H-M 'P 21/c'
_cod_database_code 1554546
_shelx_shelxl_version_number 2014/7
_shelx_space_group_comment
;
The symmetry employed for this shelxl refinement is uniquely defined
by the following loop, which should always be used as a source of
symmetry information in preference to the above space-group names.
They are only intended as comments.
;
_shelx_estimated_absorpt_t_min 0.517
_shelx_estimated_absorpt_t_max 0.884

loop_
_space_group_symop_operation_xyz
'x, y, z'
'-x, y+1/2, -z+1/2'
'-x, -y, -z'
'x, -y-1/2, z-1/2'

loop_
_atom_site_label
_atom_site_type_symbol
_atom_site_fract_x
_atom_site_fract_y
_atom_site_fract_z
_atom_site_U_iso_or_equiv
_atom_site_adp_type
_atom_site_occupancy
_atom_site_site_symmetry_order
_atom_site_calc_flag
_atom_site_refinement_flags_posn
_atom_site_refinement_flags_adp
Br1 Br 0.43473(2) 0.34050(2) 1.56570(2) 0.02992(8) Uani 1 1 d . .
O1 O 0.06169(12) 0.43943(10) 0.89515(15) 0.0181(3) Uani 1 1 d . .
N1 N 0.12548(15) 0.55834(12) 1.03468(18) 0.0175(4) Uani 1 1 d . .
H5 H 0.0750 0.5597 1.0706 0.021 Uiso 1 1 calc R U
N2 N 0.16556(16) 0.52911(12) 0.52899(18) 0.0198(4) Uani 1 1 d . .
C1 C 0.3969(2) 0.37123(15) 1.3772(2) 0.0204(5) Uani 1 1 d . .
C2 C 0.4626(2) 0.42852(15) 1.3444(2) 0.0224(5) Uani 1 1 d . .
H2 H 0.5262 0.4532 1.4151 0.027 Uiso 1 1 calc R U
C3 C 0.43489(19) 0.45008(15) 1.2058(2) 0.0204(4) Uani 1 1 d . .
H3 H 0.4794 0.4904 1.1827 0.024 Uiso 1 1 calc R U
C4 C 0.34342(18) 0.41365(14) 1.1012(2) 0.0169(4) Uani 1 1 d . .
C5 C 0.30981(18) 0.43857(15) 0.9507(2) 0.0187(4) Uani 1 1 d . .
H17 H 0.2732 0.3887 0.8917 0.022 Uiso 1 1 calc R U
H4 H 0.3777 0.4522 0.9344 0.022 Uiso 1 1 calc R U
C6 C 0.22989(17) 0.51687(14) 0.9062(2) 0.0158(4) Uani 1 1 d . .
C7 C 0.19002(18) 0.53545(14) 0.7536(2) 0.0171(4) Uani 1 1 d . .
C8 C 0.10853(18) 0.59921(14) 0.6781(2) 0.0182(4) Uani 1 1 d . .
C9 C 0.0456(2) 0.66082(15) 0.7135(2) 0.0225(5) Uani 1 1 d . .
H16 H 0.0529 0.6670 0.8067 0.027 Uiso 1 1 calc R U
C10 C -0.0266(2) 0.71201(17) 0.6109(3) 0.0292(6) Uani 1 1 d . .
H10 H -0.0698 0.7537 0.6337 0.035 Uiso 1 1 calc R U
C11 C -0.0379(2) 0.70405(16) 0.4729(2) 0.0273(5) Uani 1 1 d . .
H1 H -0.0882 0.7409 0.4046 0.033 Uiso 1 1 calc R U
C12 C 0.3057(2) 0.33332(16) 1.2758(2) 0.0242(5) Uani 1 1 d . .
H19 H 0.2612 0.2934 1.2997 0.029 Uiso 1 1 calc R U
C13 C 0.28019(19) 0.35456(15) 1.1378(2) 0.0222(5) Uani 1 1 d . .
H18 H 0.2182 0.3280 1.0673 0.027 Uiso 1 1 calc R U
C14 C 0.12847(17) 0.49868(14) 0.9428(2) 0.0146(4) Uani 1 1 d . .
C15 C 0.21304(18) 0.61824(14) 1.0661(2) 0.0180(4) Uani 1 1 d . .
C16 C 0.27793(18) 0.59640(14) 0.9933(2) 0.0172(4) Uani 1 1 d . .
C17 C 0.3680(2) 0.64720(16) 1.0054(2) 0.0244(5) Uani 1 1 d . .
H9 H 0.4136 0.6333 0.9568 0.029 Uiso 1 1 calc R U
C18 C 0.3903(2) 0.71948(17) 1.0909(3) 0.0306(6) Uani 1 1 d . .
H8 H 0.4523 0.7548 1.1011 0.037 Uiso 1 1 calc R U
C19 C 0.3241(2) 0.74052(16) 1.1609(3) 0.0313(6) Uani 1 1 d . .
H7 H 0.3405 0.7907 1.2171 0.038 Uiso 1 1 calc R U
C20 C 0.2337(2) 0.68960(16) 1.1507(2) 0.0256(5) Uani 1 1 d . .
H6 H 0.1882 0.7033 1.1996 0.031 Uiso 1 1 calc R U
C21 C 0.0220(2) 0.64433(15) 0.4336(2) 0.0246(5) Uani 1 1 d . .
H15 H 0.0137 0.6388 0.3399 0.029 Uiso 1 1 calc R U
C22 C 0.09535(18) 0.59246(15) 0.5380(2) 0.0189(4) Uani 1 1 d . .
C23 C 0.1782(2) 0.50365(18) 0.4035(2) 0.0297(6) Uani 1 1 d . .
H12 H 0.1047 0.4973 0.3283 0.045 Uiso 1 1 calc R U
H11 H 0.2180 0.4487 0.4188 0.045 Uiso 1 1 calc R U
H13 H 0.2206 0.5477 0.3784 0.045 Uiso 1 1 calc R U
C24 C 0.22099(19) 0.49520(15) 0.6593(2) 0.0210(5) Uani 1 1 d . .
H14 H 0.2738 0.4498 0.6805 0.025 Uiso 1 1 calc R U

loop_
_atom_site_aniso_label
_atom_site_aniso_U_11
_atom_site_aniso_U_22
_atom_site_aniso_U_33
_atom_site_aniso_U_23
_atom_site_aniso_U_13
_atom_site_aniso_U_12
Br1 0.03958(15) 0.03376(14) 0.01675(11) 0.00791(10) 0.01144(10) 0.00939(12)
O1 0.0165(8) 0.0210(8) 0.0175(7) -0.0009(6) 0.0074(6) -0.0034(6)
N1 0.0151(9) 0.0211(9) 0.0178(9) -0.0021(7) 0.0082(7) -0.0016(7)
N2 0.0219(10) 0.0242(10) 0.0126(8) 0.0014(7) 0.0059(7) 0.0057(8)
C1 0.0253(12) 0.0211(10) 0.0145(10) 0.0038(8) 0.0075(9) 0.0099(9)
C2 0.0216(12) 0.0234(11) 0.0177(11) -0.0004(9) 0.0028(9) 0.0046(9)
C3 0.0191(11) 0.0219(11) 0.0198(11) 0.0034(8) 0.0073(9) 0.0012(9)
C4 0.0170(10) 0.0185(10) 0.0152(10) 0.0027(8) 0.0065(8) 0.0062(8)
C5 0.0180(11) 0.0240(11) 0.0146(10) 0.0026(8) 0.0069(9) 0.0028(9)
C6 0.0137(10) 0.0205(10) 0.0137(9) 0.0025(8) 0.0061(8) 0.0012(8)
C7 0.0154(10) 0.0197(10) 0.0160(10) 0.0022(8) 0.0061(8) -0.0005(8)
C8 0.0192(11) 0.0183(10) 0.0168(10) 0.0000(8) 0.0067(9) -0.0011(8)
C9 0.0273(12) 0.0226(11) 0.0173(10) -0.0001(9) 0.0086(9) 0.0034(10)
C10 0.0310(14) 0.0321(13) 0.0220(12) -0.0005(10) 0.0078(10) 0.0120(11)
C11 0.0294(13) 0.0286(13) 0.0199(11) 0.0048(9) 0.0055(10) 0.0111(10)
C12 0.0246(12) 0.0256(12) 0.0237(11) 0.0084(9) 0.0108(10) 0.0012(10)
C13 0.0196(11) 0.0227(12) 0.0207(11) 0.0021(9) 0.0041(9) 0.0001(9)
C14 0.0120(9) 0.0182(10) 0.0127(9) 0.0039(8) 0.0039(8) 0.0015(8)
C15 0.0154(10) 0.0190(10) 0.0161(10) 0.0036(8) 0.0026(8) 0.0004(8)
C16 0.0157(10) 0.0187(10) 0.0133(9) 0.0050(8) 0.0014(8) 0.0000(8)
C17 0.0212(11) 0.0309(13) 0.0193(11) 0.0079(9) 0.0059(9) -0.0037(9)
C18 0.0335(14) 0.0283(13) 0.0239(12) 0.0016(10) 0.0048(11) -0.0142(11)
C19 0.0388(15) 0.0244(12) 0.0239(12) -0.0074(10) 0.0049(11) -0.0106(11)
C20 0.0277(13) 0.0258(12) 0.0207(12) -0.0051(9) 0.0068(10) -0.0018(10)
C21 0.0270(12) 0.0299(13) 0.0141(10) 0.0023(9) 0.0052(9) 0.0032(10)
C22 0.0178(11) 0.0219(11) 0.0158(10) 0.0002(8) 0.0053(9) -0.0002(9)
C23 0.0324(14) 0.0416(15) 0.0165(11) -0.0003(10) 0.0112(10) 0.0103(12)
C24 0.0187(11) 0.0259(11) 0.0174(10) 0.0023(9) 0.0061(9) 0.0048(9)

loop_
_atom_type_symbol
_atom_type_description
_atom_type_scat_dispersion_real
_atom_type_scat_dispersion_imag
_atom_type_scat_source
C C 0.0033 0.0016 'International Tables Vol C Tables 4.2.6.8 and 6.1.1.4'
H H 0.0000 0.0000 'International Tables Vol C Tables 4.2.6.8 and 6.1.1.4'
N N 0.0061 0.0033 'International Tables Vol C Tables 4.2.6.8 and 6.1.1.4'
O O 0.0106 0.0060 'International Tables Vol C Tables 4.2.6.8 and 6.1.1.4'
Br Br -0.2901 2.4595 'International Tables Vol C Tables 4.2.6.8 and 6.1.1.4'

loop_
_geom_angle_atom_site_label_1
_geom_angle_atom_site_label_2
_geom_angle_atom_site_label_3
_geom_angle
C14 N1 C15 111.82(17)
C14 N1 H5 124.1
C15 N1 H5 124.1
C24 N2 C22 108.08(18)
C24 N2 C23 126.61(19)
C22 N2 C23 125.31(19)
C2 C1 C12 121.3(2)
C2 C1 Br1 119.51(18)
C12 C1 Br1 119.19(18)
C1 C2 C3 119.1(2)
C1 C2 H2 120.4
C3 C2 H2 120.4
C4 C3 C2 121.1(2)
C4 C3 H3 119.4
C2 C3 H3 119.4
C3 C4 C13 118.3(2)
C3 C4 C5 121.8(2)
C13 C4 C5 119.9(2)
C4 C5 C6 113.53(17)
C4 C5 H17 108.9
C6 C5 H17 108.9
C4 C5 H4 108.9
C6 C5 H4 108.9
H17 C5 H4 107.7
C7 C6 C16 111.87(17)
C7 C6 C14 109.17(17)
C16 C6 C14 101.03(16)
C7 C6 C5 112.40(17)
C16 C6 C5 112.81(17)
C14 C6 C5 108.88(17)
C24 C7 C8 106.46(19)
C24 C7 C6 127.5(2)
C8 C7 C6 126.01(19)
C9 C8 C22 118.7(2)
C9 C8 C7 134.9(2)
C22 C8 C7 106.33(19)
C10 C9 C8 118.8(2)
C10 C9 H16 120.6
C8 C9 H16 120.6
C9 C10 C11 121.3(2)
C9 C10 H10 119.3
C11 C10 H10 119.3
C21 C11 C10 121.8(2)
C21 C11 H1 119.1
C10 C11 H1 119.1
C1 C12 C13 118.9(2)
C1 C12 H19 120.6
C13 C12 H19 120.6
C4 C13 C12 121.3(2)
C4 C13 H18 119.3
C12 C13 H18 119.3
O1 C14 N1 126.07(19)
O1 C14 C6 125.20(19)
N1 C14 C6 108.73(17)
C20 C15 C16 122.9(2)
C20 C15 N1 128.1(2)
C16 C15 N1 108.96(19)
C17 C16 C15 119.5(2)
C17 C16 C6 131.0(2)
C15 C16 C6 109.45(18)
C16 C17 C18 118.3(2)
C16 C17 H9 120.9
C18 C17 H9 120.9
C19 C18 C17 121.3(2)
C19 C18 H8 119.4
C17 C18 H8 119.4
C18 C19 C20 121.1(2)
C18 C19 H7 119.4
C20 C19 H7 119.4
C15 C20 C19 116.9(2)
C15 C20 H6 121.6
C19 C20 H6 121.6
C11 C21 C22 116.7(2)
C11 C21 H15 121.6
C22 C21 H15 121.6
N2 C22 C21 129.1(2)
N2 C22 C8 108.26(19)
C21 C22 C8 122.6(2)
N2 C23 H12 109.5
N2 C23 H11 109.5
H12 C23 H11 109.5
N2 C23 H13 109.5
H12 C23 H13 109.5
H11 C23 H13 109.5
C7 C24 N2 110.9(2)
C7 C24 H14 124.6
N2 C24 H14 124.6

loop_
_geom_bond_atom_site_label_1
_geom_bond_atom_site_label_2
_geom_bond_distance
Br1 C1 1.902(2)
O1 C14 1.232(3)
N1 C14 1.350(3)
N1 C15 1.410(3)
N1 H5 0.8800
N2 C24 1.376(3)
N2 C22 1.375(3)
N2 C23 1.446(3)
C1 C2 1.373(3)
C1 C12 1.379(3)
C2 C3 1.395(3)
C2 H2 0.9500
C3 C4 1.386(3)
C3 H3 0.9500
C4 C13 1.387(3)
C4 C5 1.515(3)
C5 C6 1.552(3)
C5 H17 0.9900
C5 H4 0.9900
C6 C7 1.506(3)
C6 C16 1.519(3)
C6 C14 1.545(3)
C7 C24 1.361(3)
C7 C8 1.442(3)
C8 C9 1.404(3)
C8 C22 1.416(3)
C9 C10 1.373(3)
C9 H16 0.9500
C10 C11 1.403(3)
C10 H10 0.9500
C11 C21 1.378(3)
C11 H1 0.9500
C12 C13 1.392(3)
C12 H19 0.9500
C13 H18 0.9500
C15 C20 1.380(3)
C15 C16 1.389(3)
C16 C17 1.382(3)
C17 C18 1.396(4)
C17 H9 0.9500
C18 C19 1.377(4)
C18 H8 0.9500
C19 C20 1.391(4)
C19 H7 0.9500
C20 H6 0.9500
C21 C22 1.395(3)
C21 H15 0.9500
C23 H12 0.9800
C23 H11 0.9800
C23 H13 0.9800
C24 H14 0.9500

loop_
_geom_hbond_atom_site_label_D
_geom_hbond_atom_site_label_H
_geom_hbond_atom_site_label_A
_geom_hbond_distance_DH
_geom_hbond_distance_HA
_geom_hbond_distance_DA
_geom_hbond_angle_DHA
_geom_hbond_site_symmetry_A
C23 H11 Br1 0.98 3.13 4.010(3) 150.2 1_554
C21 H15 O1 0.95 2.57 3.440(3) 151.7 3_566
N1 H5 O1 0.88 1.96 2.820(2) 166.5 3_567
C23 H11 Br1 0.98 3.13 4.010(3) 150.2 1_554
C21 H15 O1 0.95 2.57 3.440(3) 151.7 3_566
N1 H5 O1 0.88 1.96 2.820(2) 166.5 3_567
C23 H11 Br1 0.98 3.13 4.010(3) 150.2 1_554
C21 H15 O1 0.95 2.57 3.440(3) 151.7 3_566
N1 H5 O1 0.88 1.96 2.820(2) 166.5 3_567
C23 H11 Br1 0.98 3.13 4.010(3) 150.2 1_554
C21 H15 O1 0.95 2.57 3.440(3) 151.7 3_566
N1 H5 O1 0.88 1.96 2.820(2) 166.5 3_567
C21 H15 O1 0.95 2.57 3.440(3) 151.7 3_566
N1 H5 O1 0.88 1.96 2.820(2) 166.5 3_567
C21 H15 O1 0.95 2.57 3.440(3) 151.7 3_566
N1 H5 O1 0.88 1.96 2.820(2) 166.5 3_567
N1 H5 O1 0.88 1.96 2.820(2) 166.5 3_567
C21 H15 O1 0.95 2.57 3.440(3) 151.7 3_566
N1 H5 O1 0.88 1.96 2.820(2) 166.5 3_567
C21 H15 O1 0.95 2.57 3.440(3) 151.7 3_566
N1 H5 O1 0.88 1.96 2.820(2) 166.5 3_567
C21 H15 O1 0.95 2.57 3.440(3) 151.7 3_566
N1 H5 O1 0.88 1.96 2.820(2) 166.5 3_567
C21 H15 O1 0.95 2.57 3.440(3) 151.7 3_566
C23 H11 Br1 0.98 3.13 4.010(3) 150.2 1_554

loop_
_geom_torsion_atom_site_label_1
_geom_torsion_atom_site_label_2
_geom_torsion_atom_site_label_3
_geom_torsion_atom_site_label_4
_geom_torsion
C12 C1 C2 C3 1.5(3)
Br1 C1 C2 C3 179.42(17)
C1 C2 C3 C4 -1.0(3)
C2 C3 C4 C13 -0.4(3)
C2 C3 C4 C5 177.9(2)
C3 C4 C5 C6 -88.2(3)
C13 C4 C5 C6 90.0(2)
C4 C5 C6 C7 -175.03(18)
C4 C5 C6 C16 57.3(2)
C4 C5 C6 C14 -53.9(2)
C16 C6 C7 C24 124.3(2)
C14 C6 C7 C24 -124.8(2)
C5 C6 C7 C24 -3.8(3)
C16 C6 C7 C8 -57.2(3)
C14 C6 C7 C8 53.8(3)
C5 C6 C7 C8 174.7(2)
C24 C7 C8 C9 -179.9(3)
C6 C7 C8 C9 1.3(4)
C24 C7 C8 C22 0.2(2)
C6 C7 C8 C22 -178.6(2)
C22 C8 C9 C10 0.2(3)
C7 C8 C9 C10 -179.7(3)
C8 C9 C10 C11 -0.3(4)
C9 C10 C11 C21 0.5(4)
C2 C1 C12 C13 -0.5(4)
Br1 C1 C12 C13 -178.45(17)
C3 C4 C13 C12 1.4(3)
C5 C4 C13 C12 -176.9(2)
C1 C12 C13 C4 -1.0(4)
C15 N1 C14 O1 -178.9(2)
C15 N1 C14 C6 1.0(2)
C7 C6 C14 O1 61.2(3)
C16 C6 C14 O1 179.3(2)
C5 C6 C14 O1 -61.8(3)
C7 C6 C14 N1 -118.62(19)
C16 C6 C14 N1 -0.6(2)
C5 C6 C14 N1 118.34(19)
C14 N1 C15 C20 177.1(2)
C14 N1 C15 C16 -1.0(2)
C20 C15 C16 C17 0.5(3)
N1 C15 C16 C17 178.68(19)
C20 C15 C16 C6 -177.7(2)
N1 C15 C16 C6 0.5(2)
C7 C6 C16 C17 -61.8(3)
C14 C6 C16 C17 -177.8(2)
C5 C6 C16 C17 66.1(3)
C7 C6 C16 C15 116.1(2)
C14 C6 C16 C15 0.0(2)
C5 C6 C16 C15 -116.0(2)
C15 C16 C17 C18 -0.2(3)
C6 C16 C17 C18 177.5(2)
C16 C17 C18 C19 -0.5(4)
C17 C18 C19 C20 1.1(4)
C16 C15 C20 C19 0.1(4)
N1 C15 C20 C19 -177.8(2)
C18 C19 C20 C15 -0.8(4)
C10 C11 C21 C22 -0.6(4)
C24 N2 C22 C21 -179.4(2)
C23 N2 C22 C21 0.8(4)
C24 N2 C22 C8 0.9(3)
C23 N2 C22 C8 -178.8(2)
C11 C21 C22 N2 -179.1(2)
C11 C21 C22 C8 0.5(4)
C9 C8 C22 N2 179.4(2)
C7 C8 C22 N2 -0.7(2)
C9 C8 C22 C21 -0.3(3)
C7 C8 C22 C21 179.7(2)
C8 C7 C24 N2 0.4(3)
C6 C7 C24 N2 179.2(2)
C22 N2 C24 C7 -0.8(3)
C23 N2 C24 C7 178.9(2)
